data_7132743
loop_
_publ_author_name
'McDonald, Peter W.'
'Ritchie, Chris'

_publ_section_title
;
 A multi-chromic boron trifluoride-pyridyl Lewis adduct.
;
_journal_issue 22
_journal_name_full 'Chemical communications (Cambridge, England)'
_journal_page_first 3051
_journal_page_last 3054
_journal_paper_doi 10.1039/d3cc05996k
_journal_volume 60
_journal_year 2024
_chemical_formula_moiety 'B F4, C17 H15 N2'
_chemical_formula_sum 'C17 H15 B F4 N2'
_chemical_formula_weight 334.12
_chemical_name_systematic '4-(diphenylamino)pyridin-1-ium tetrafluoroborate'
_space_group_crystal_system monoclinic
_space_group_IT_number 4
_space_group_name_Hall 'P 2yb'
_space_group_name_H-M_alt 'P 1 21 1'
_atom_sites_solution_hydrogens mixed
_atom_sites_solution_primary dual
_audit_creation_date 2023-11-29
_audit_creation_method
;
Olex2 1.5
(compiled 2023.08.24 svn.re1ec1418 for OlexSys, GUI svn.r6817)
;
_audit_update_record
;
2023-11-29 deposited with the CCDC.	2024-02-05 downloaded from the CCDC.
;
_cell_angle_alpha 90
_cell_angle_beta 101.0560(10)
_cell_angle_gamma 90
_cell_formula_units_Z 2
_cell_length_a 10.30620(10)
_cell_length_b 7.70180(10)
_cell_length_c 10.32470(10)
_cell_measurement_reflns_used 10156
_cell_measurement_temperature 123.01(10)
_cell_measurement_theta_max 78.3540
_cell_measurement_theta_min 4.3380
_cell_volume 804.326(15)
_computing_cell_refinement 'CrysAlisPro 1.171.41.113a (Rigaku OD, 2021)'
_computing_data_collection 'CrysAlisPro 1.171.41.113a (Rigaku OD, 2021)'
_computing_data_reduction 'CrysAlisPro 1.171.41.113a (Rigaku OD, 2021)'
_computing_molecular_graphics 'Olex2 1.5 (Dolomanov et al., 2009)'
_computing_publication_material 'Olex2 1.5 (Dolomanov et al., 2009)'
_computing_structure_refinement 'SHELXL 2018/3 (Sheldrick, 2015)'
_computing_structure_solution 'SHELXT 2018/2 (Sheldrick, 2018)'
_diffrn_ambient_environment N~2~
_diffrn_ambient_temperature 123.01(10)
_diffrn_detector 'Hybrid Pixel Array Detector'
_diffrn_detector_area_resol_mean 10.0000
_diffrn_detector_type HyPix
_diffrn_measured_fraction_theta_full 1.000
_diffrn_measured_fraction_theta_max 0.987
_diffrn_measurement_details
;
List of Runs (angles in degrees, time in seconds):

  # Type    Start    End  Width  t~exp~   \w     \q     \k     \f   Frames
#--------------------------------------------------------------------------
  1  \w     41.00  76.00   0.50    0.10    --  111.50 -45.00   0.00   70
  2  \w     41.00  76.00   0.50    0.10    --  111.50 -45.00-150.00   70
  3  \w     41.00  76.00   0.50    0.10    --  111.50 -45.00 -90.00   70
  4  \w     41.00  76.00   0.50    0.10    --  111.50 -45.00 -30.00   70
  5  \w     41.00  76.00   0.50    0.10    --  111.50 -45.00 120.00   70
  6  \w     41.00  76.00   0.50    0.10    --  111.50 -45.00  60.00   70
  7  \w     41.00  76.00   0.50    0.10    --  111.50 -45.00  90.00   70
  8  \w     41.00  76.00   0.50    0.10    --  111.50 -45.00  30.00   70
  9  \w     40.00  66.00   0.50    0.10    --  111.50 -30.00 120.00   52
 10  \w     40.00  66.00   0.50    0.10    --  111.50 -30.00  30.00   52
 11  \w     40.00  66.00   0.50    0.10    --  111.50 -30.00  60.00   52
 12  \w     41.00  76.00   0.50    0.10    --  111.50 -45.00-180.00   70
 13  \w     40.00  66.00   0.50    0.10    --  111.50 -30.00-180.00   52
 14  \w     40.00  66.00   0.50    0.10    --  111.50 -30.00 -90.00   52
 15  \w     40.00  66.00   0.50    0.10    --  111.50 -30.00   0.00   52
 16  \w    104.00 178.00   0.50    0.10    --  111.50 109.00 -27.00  148
 17  \w     95.00 178.00   0.50    0.10    --  111.50 125.00 120.00  166
 18  \w     22.00  86.00   0.50    0.10    --   50.49-109.00-123.00  128
 19  \w     41.00 111.00   0.50    0.10    --  111.50-125.00   0.00  140
 20  \w     41.00 111.00   0.50    0.10    --  111.50-125.00 -30.00  140
 21  \w     41.00 111.00   0.50    0.10    --  111.50-125.00 -60.00  140
 22  \w     41.00 107.00   0.50    0.10    --  111.50-109.00-123.00  132
 23  \w    -82.00  -1.00   0.50    0.10    --  -50.49 109.00 -27.00  162
 24  \w    -68.00 -17.00   0.50    0.10    --  -90.00  30.00-180.00  102
 25  \w    -82.00 -18.00   0.50    0.10    --  -90.00 109.00 -27.00  128
 26  \w    -99.00 -44.00   0.50    0.10    --  -50.49   0.00   0.00  110
 27  \w   -122.00 -64.00   0.50    0.10    --  -50.49 -57.00 -30.00  116
 28  \w   -122.00 -73.00   0.50    0.10    --  -50.49-125.00  90.00   98
 29  \w   -161.00 -82.00   0.50    0.10    --  -90.00-109.00-123.00  158
 30  \w   -122.00 -31.00   0.50    0.10    --  -50.49 -77.00-180.00  182
 31  \w   -146.00-121.00   0.50    0.10    --  -90.00-109.00-123.00   50
 32  \w     68.00 112.00   0.50    0.10    --  111.50-128.00 156.00   88
 33  \w     -9.00  17.00   0.50    0.10    --  -50.49  38.00 120.00   52
 34  \w    -78.00 -52.00   0.50    0.10    --  -50.49   0.00 -60.00   52
 35  \w    -42.00 -11.00   0.50    0.10    --  -50.49  38.00 120.00   62
 36  \w    111.00 144.00   0.50    0.10    --  111.50  30.00  60.00   66
 37  \w     48.00  76.00   0.50    0.10    --  111.50 -45.00 -60.00   56
 38  \w     79.00 105.00   0.50    0.10    --  111.50 -94.00   0.00   52
 39  \w     83.00 109.00   0.50    0.10    --  111.50-125.00-180.00   52
 40  \w     66.00 106.00   0.50    0.10    --  111.50   0.00 -60.00   80
 41  \w    109.00 135.00   0.50    0.10    --  111.50  45.00 120.00   52
 42  \w    140.00 172.00   0.50    0.10    --  111.50  45.00 120.00   64
 43  \w     61.00 107.00   0.50    0.10    --  111.50-125.00 120.00   92
 44  \w     47.00  73.00   0.50    0.10    --  111.50 -94.00-180.00   52
 45  \w     79.00 105.00   0.50    0.10    --  111.50 -94.00 -60.00   52
 46  \w     40.00  65.00   0.50    0.10    --  111.50 -30.00-150.00   50
 47  \w    150.00 177.00   0.50    0.10    --  111.50  30.00  60.00   54
 48  \w     71.00  97.00   0.50    0.10    --  111.50 -94.00  30.00   52
 49  \w     49.00  75.00   0.50    0.10    --  111.50 -94.00 150.00   52
 50  \w     81.00 106.00   0.50    0.10    --  111.50 -94.00 150.00   50
 51  \w     65.00  91.00   0.50    0.10    --  111.50   0.00-120.00   52
 52  \w     76.00 110.00   0.50    0.10    --  111.50   0.00   0.00   68
 53  \w    -77.00 -52.00   0.50    0.10    --  -90.00 129.00-129.00   50
 54  \w     43.00  68.00   0.50    0.10    --   50.49-129.00 156.00   50
;
_diffrn_measurement_device 'four-circle diffractometer'
_diffrn_measurement_device_type 'XtaLAB Synergy, Dualflex, HyPix'
_diffrn_measurement_method '\w scans'
_diffrn_orient_matrix_type 'CrysAlisPro convention (1999,Acta A55,543-557)'
_diffrn_orient_matrix_UB_11 0.0299621000
_diffrn_orient_matrix_UB_12 0.0482056000
_diffrn_orient_matrix_UB_13 0.1475652000
_diffrn_orient_matrix_UB_21 -0.0271751000
_diffrn_orient_matrix_UB_22 -0.1889472000
_diffrn_orient_matrix_UB_23 0.0360702000
_diffrn_orient_matrix_UB_31 0.1467765000
_diffrn_orient_matrix_UB_32 -0.0447702000
_diffrn_orient_matrix_UB_33 0.0068517000
_diffrn_radiation_monochromator mirror
_diffrn_radiation_probe x-ray
_diffrn_radiation_type 'Cu K\a'
_diffrn_radiation_wavelength 1.54184
_diffrn_reflns_av_R_equivalents 0.0324
_diffrn_reflns_av_unetI/netI 0.0254
_diffrn_reflns_Laue_measured_fraction_full 1.000
_diffrn_reflns_Laue_measured_fraction_max 0.987
_diffrn_reflns_limit_h_max 12
_diffrn_reflns_limit_h_min -9
_diffrn_reflns_limit_k_max 9
_diffrn_reflns_limit_k_min -9
_diffrn_reflns_limit_l_max 13
_diffrn_reflns_limit_l_min -13
_diffrn_reflns_number 13391
_diffrn_reflns_point_group_measured_fraction_full 0.990
_diffrn_reflns_point_group_measured_fraction_max 0.965
_diffrn_reflns_theta_full 67.684
_diffrn_reflns_theta_max 79.960
_diffrn_reflns_theta_min 4.363
_diffrn_source 'micro-focus sealed X-ray tube'
_diffrn_source_type 'PhotonJet (Cu) X-ray Source'
_exptl_absorpt_coefficient_mu 0.974
_exptl_absorpt_correction_T_max 1.00000
_exptl_absorpt_correction_T_min 0.80354
_exptl_absorpt_correction_type multi-scan
_exptl_absorpt_process_details
;
CrysAlisPro 1.171.41.113a (Rigaku Oxford Diffraction, 2021)
Empirical absorption correction using spherical harmonics,
implemented in SCALE3 ABSPACK scaling algorithm.
;
_exptl_crystal_colour 'clear whiteish colourless'
_exptl_crystal_colour_lustre clear
_exptl_crystal_colour_modifier whiteish
_exptl_crystal_colour_primary colourless
_exptl_crystal_density_diffrn 1.380
_exptl_crystal_description irregular
_exptl_crystal_F_000 344
_exptl_crystal_preparation oil
_exptl_crystal_recrystallization_method THF
_exptl_crystal_size_max 0.32
_exptl_crystal_size_mid 0.16
_exptl_crystal_size_min 0.12
_refine_diff_density_max 0.152
_refine_diff_density_min -0.182
_refine_diff_density_rms 0.035
_refine_ls_abs_structure_details
;
 Flack x determined using 1452 quotients [(I+)-(I-)]/[(I+)+(I-)]
 (Parsons, Flack and Wagner, Acta Cryst. B69 (2013) 249-259).
;
_refine_ls_abs_structure_Flack -0.01(5)
_refine_ls_extinction_coef 0.0072(11)
_refine_ls_extinction_expression Fc^*^=kFc[1+0.001xFc^2^\l^3^/sin(2\q)]^-1/4^
_refine_ls_extinction_method 'SHELXL-2018/3 (Sheldrick 2018)'
_refine_ls_goodness_of_fit_ref 1.067
_refine_ls_hydrogen_treatment mixed
_refine_ls_matrix_type full
_refine_ls_number_parameters 222
_refine_ls_number_reflns 3393
_refine_ls_number_restraints 1
_refine_ls_restrained_S_all 1.067
_refine_ls_R_factor_all 0.0328
_refine_ls_R_factor_gt 0.0320
_refine_ls_shift/su_max 0.000
_refine_ls_shift/su_mean 0.000
_refine_ls_structure_factor_coef Fsqd
_refine_ls_weighting_details 'w=1/[\s^2^(Fo^2^)+(0.0404P)^2^+0.1883P] where P=(Fo^2^+2Fc^2^)/3'
_refine_ls_weighting_scheme calc
_refine_ls_wR_factor_gt 0.0831
_refine_ls_wR_factor_ref 0.0838
_reflns_Friedel_coverage 0.815
_reflns_Friedel_fraction_full 0.979
_reflns_Friedel_fraction_max 0.938
_reflns_number_gt 3311
_reflns_number_total 3393
_reflns_threshold_expression 'I > 2\s(I)'
_cod_data_source_file d3cc05996k2.cif
_cod_data_source_block pm3_18_thf_1_auto
_cod_depositor_comments 'Adding full bibliography for 7132742--7132744.cif.'
_cod_database_code 7132743
_shelx_shelxl_version_number 2018/3
_chemical_oxdiff_formula C20H14N2BF3
_shelx_space_group_comment
;
The symmetry employed for this shelxl refinement is uniquely defined
by the following loop, which should always be used as a source of
symmetry information in preference to the above space-group names.
They are only intended as comments.
;
_shelx_estimated_absorpt_t_max 0.892
_shelx_estimated_absorpt_t_min 0.746
_olex2_refinement_description
;
1. Fixed Uiso
 At 1.2 times of:
  All C(H) groups
2.a Aromatic/amide H refined with riding coordinates:
 C17(H17), C2(H2A), C7(H7), C15(H15), C13(H13), C4(H4), C11(H11), C16(H16),
 C1(H1), C5(H5), C8(H8), C10(H10), C9(H9), C14(H14)
;
_olex2_exptl_crystal_mounting_method oil
_olex2_submission_original_sample_id PM3_18_THF
_olex2_submission_special_instructions 'No special instructions were received'
_oxdiff_exptl_absorpt_empirical_details
;
Empirical correction (ABSPACK) includes:
- Absorption correction using spherical harmonics
- Frame scaling
;
_oxdiff_exptl_absorpt_empirical_full_max 1.739
_oxdiff_exptl_absorpt_empirical_full_min 0.626

loop_
_space_group_symop_operation_xyz
'x, y, z'
'-x, y+1/2, -z'

loop_
_atom_site_label
_atom_site_type_symbol
_atom_site_fract_x
_atom_site_fract_y
_atom_site_fract_z
_atom_site_U_iso_or_equiv
_atom_site_adp_type
_atom_site_occupancy
_atom_site_site_symmetry_order
_atom_site_calc_flag
_atom_site_refinement_flags_posn
_atom_site_refinement_flags_adp
_atom_site_refinement_flags_occupancy
_atom_site_disorder_assembly
_atom_site_disorder_group
F2 F 0.64649(13) 0.9358(2) 0.52893(14) 0.0377(3) Uani 1 1 d . . . . .
F3 F 0.71733(16) 1.0439(2) 0.73439(14) 0.0498(4) Uani 1 1 d . . . . .
F1 F 0.85202(14) 0.8755(2) 0.63542(17) 0.0521(4) Uani 1 1 d . . . . .
F4 F 0.80175(19) 1.1480(2) 0.56442(17) 0.0584(5) Uani 1 1 d . . . . .
N1 N 0.67837(15) 0.1864(2) 0.19931(17) 0.0242(4) Uani 1 1 d . . . . .
N2 N 0.7575(2) 0.6053(3) 0.4483(2) 0.0356(4) Uani 1 1 d . . . . .
C17 C 0.4774(2) 0.1907(3) 0.0290(2) 0.0265(4) Uani 1 1 d . . . . .
H17 H 0.520161 0.266444 -0.022184 0.032 Uiso 1 1 calc R U . . .
C2 C 0.83512(19) 0.3883(3) 0.3215(2) 0.0262(4) Uani 1 1 d . . . . .
H2A H 0.906750 0.334333 0.291362 0.031 Uiso 1 1 calc R U . . .
C6 C 0.78185(18) 0.0740(3) 0.1715(2) 0.0242(4) Uani 1 1 d . . . . .
C12 C 0.54356(19) 0.1316(3) 0.1505(2) 0.0235(4) Uani 1 1 d . . . . .
C3 C 0.7044(2) 0.3261(3) 0.2787(2) 0.0243(4) Uani 1 1 d . . . . .
C7 C 0.8665(2) -0.0063(3) 0.2755(2) 0.0303(5) Uani 1 1 d . . . . .
H7 H 0.856742 0.013582 0.363905 0.036 Uiso 1 1 calc R U . . .
C15 C 0.2851(2) 0.0300(3) 0.0581(2) 0.0333(5) Uani 1 1 d . . . . .
H15 H 0.196192 -0.004699 0.026267 0.040 Uiso 1 1 calc R U . . .
C13 C 0.4819(2) 0.0224(3) 0.2267(2) 0.0295(4) Uani 1 1 d . . . . .
H13 H 0.528011 -0.017855 0.309893 0.035 Uiso 1 1 calc R U . . .
C4 C 0.6016(2) 0.4196(3) 0.3214(2) 0.0284(4) Uani 1 1 d . . . . .
H4 H 0.512057 0.387092 0.290945 0.034 Uiso 1 1 calc R U . . .
C11 C 0.7942(2) 0.0447(3) 0.0420(2) 0.0273(4) Uani 1 1 d . . . . .
H11 H 0.736679 0.100605 -0.028631 0.033 Uiso 1 1 calc R U . . .
C16 C 0.3481(2) 0.1379(3) -0.0173(2) 0.0296(4) Uani 1 1 d . . . . .
H16 H 0.302522 0.176171 -0.101212 0.036 Uiso 1 1 calc R U . . .
C1 C 0.8576(2) 0.5256(3) 0.4060(2) 0.0312(4) Uani 1 1 d . . . . .
H1 H 0.945511 0.565613 0.435443 0.037 Uiso 1 1 calc R U . . .
C5 C 0.6311(2) 0.5553(3) 0.4057(2) 0.0333(5) Uani 1 1 d . . . . .
H5 H 0.561841 0.615870 0.435041 0.040 Uiso 1 1 calc R U . . .
C8 C 0.9652(2) -0.1154(3) 0.2491(3) 0.0356(5) Uani 1 1 d . . . . .
H8 H 1.024479 -0.168634 0.319751 0.043 Uiso 1 1 calc R U . . .
C10 C 0.8925(2) -0.0682(3) 0.0169(2) 0.0328(5) Uani 1 1 d . . . . .
H10 H 0.901089 -0.090898 -0.071517 0.039 Uiso 1 1 calc R U . . .
C9 C 0.9774(2) -0.1471(3) 0.1200(3) 0.0343(5) Uani 1 1 d . . . . .
H9 H 1.044376 -0.223204 0.102183 0.041 Uiso 1 1 calc R U . . .
C14 C 0.3516(2) -0.0276(3) 0.1800(3) 0.0347(5) Uani 1 1 d . . . . .
H14 H 0.308054 -0.101404 0.231856 0.042 Uiso 1 1 calc R U . . .
B1 B 0.7534(2) 1.0038(3) 0.6175(2) 0.0280(5) Uani 1 1 d . . . . .
H2 H 0.770(3) 0.695(5) 0.499(3) 0.051(9) Uiso 1 1 d . . . . .

loop_
_atom_site_aniso_label
_atom_site_aniso_U_11
_atom_site_aniso_U_22
_atom_site_aniso_U_33
_atom_site_aniso_U_23
_atom_site_aniso_U_13
_atom_site_aniso_U_12
F2 0.0269(6) 0.0435(8) 0.0399(7) -0.0119(6) -0.0007(5) -0.0014(6)
F3 0.0557(9) 0.0655(11) 0.0304(7) -0.0122(7) 0.0140(6) 0.0015(8)
F1 0.0328(7) 0.0515(10) 0.0652(10) -0.0220(8) -0.0076(7) 0.0101(7)
F4 0.0796(12) 0.0463(10) 0.0493(9) 0.0005(8) 0.0122(8) -0.0269(9)
N1 0.0181(8) 0.0261(8) 0.0279(8) -0.0039(7) 0.0030(6) 0.0000(6)
N2 0.0387(11) 0.0295(10) 0.0385(10) -0.0104(8) 0.0071(8) -0.0083(8)
C17 0.0240(10) 0.0236(9) 0.0317(10) -0.0008(8) 0.0045(8) -0.0008(8)
C2 0.0225(9) 0.0260(10) 0.0293(10) 0.0008(8) 0.0027(7) -0.0022(8)
C6 0.0202(9) 0.0235(10) 0.0294(10) -0.0015(8) 0.0062(7) -0.0011(7)
C12 0.0194(9) 0.0224(9) 0.0283(10) -0.0044(8) 0.0038(7) 0.0003(7)
C3 0.0245(9) 0.0236(9) 0.0247(9) 0.0009(7) 0.0044(7) -0.0005(7)
C7 0.0265(10) 0.0318(11) 0.0326(10) 0.0037(9) 0.0057(8) 0.0014(9)
C15 0.0218(9) 0.0302(11) 0.0476(13) -0.0061(10) 0.0057(8) -0.0034(8)
C13 0.0279(10) 0.0302(11) 0.0308(10) -0.0003(9) 0.0069(8) 0.0005(9)
C4 0.0241(9) 0.0293(11) 0.0325(10) -0.0046(8) 0.0073(7) -0.0023(8)
C11 0.0266(10) 0.0260(10) 0.0302(10) -0.0002(8) 0.0080(8) -0.0008(8)
C16 0.0227(9) 0.0293(11) 0.0344(11) -0.0039(8) -0.0010(8) 0.0031(8)
C1 0.0284(10) 0.0310(11) 0.0325(10) -0.0011(9) 0.0018(8) -0.0058(9)
C5 0.0313(11) 0.0293(11) 0.0414(12) -0.0072(9) 0.0123(9) -0.0022(9)
C8 0.0280(10) 0.0315(12) 0.0470(13) 0.0090(10) 0.0065(9) 0.0054(9)
C10 0.0328(11) 0.0284(11) 0.0414(12) -0.0050(9) 0.0176(9) -0.0030(9)
C9 0.0262(10) 0.0240(10) 0.0563(14) 0.0000(10) 0.0174(9) 0.0009(8)
C14 0.0294(11) 0.0322(12) 0.0452(12) -0.0005(10) 0.0140(9) -0.0048(9)
B1 0.0260(11) 0.0312(12) 0.0270(11) -0.0058(9) 0.0056(8) -0.0028(9)

loop_
_atom_type_symbol
_atom_type_description
_atom_type_scat_dispersion_real
_atom_type_scat_dispersion_imag
_atom_type_scat_source
C C 0.0181 0.0091 'International Tables Vol C Tables 4.2.6.8 and 6.1.1.4'
H H 0.0000 0.0000 'International Tables Vol C Tables 4.2.6.8 and 6.1.1.4'
B B 0.0090 0.0039 'International Tables Vol C Tables 4.2.6.8 and 6.1.1.4'
F F 0.0727 0.0534 'International Tables Vol C Tables 4.2.6.8 and 6.1.1.4'
N N 0.0311 0.0180 'International Tables Vol C Tables 4.2.6.8 and 6.1.1.4'

loop_
_geom_angle_atom_site_label_1
_geom_angle_atom_site_label_2
_geom_angle_atom_site_label_3
_geom_angle
_geom_angle_site_symmetry_1
_geom_angle_site_symmetry_3
_geom_angle_publ_flag
C6 N1 C12 116.90(16) . . ?
C3 N1 C6 122.05(16) . . ?
C3 N1 C12 120.68(17) . . ?
C1 N2 C5 121.1(2) . . ?
C1 N2 H2 122(2) . . ?
C5 N2 H2 117(2) . . ?
C12 C17 H17 120.4 . . ?
C12 C17 C16 119.2(2) . . ?
C16 C17 H17 120.4 . . ?
C3 C2 H2A 120.1 . . ?
C1 C2 H2A 120.1 . . ?
C1 C2 C3 119.8(2) . . ?
C7 C6 N1 119.37(19) . . ?
C11 C6 N1 119.82(18) . . ?
C11 C6 C7 120.80(19) . . ?
C17 C12 N1 119.49(18) . . ?
C17 C12 C13 120.94(18) . . ?
C13 C12 N1 119.57(18) . . ?
N1 C3 C2 121.70(19) . . ?
N1 C3 C4 121.38(18) . . ?
C2 C3 C4 116.92(19) . . ?
C6 C7 H7 120.2 . . ?
C8 C7 C6 119.5(2) . . ?
C8 C7 H7 120.2 . . ?
C16 C15 H15 120.0 . . ?
C16 C15 C14 120.0(2) . . ?
C14 C15 H15 120.0 . . ?
C12 C13 H13 120.4 . . ?
C12 C13 C14 119.2(2) . . ?
C14 C13 H13 120.4 . . ?
C3 C4 H4 119.9 . . ?
C5 C4 C3 120.10(19) . . ?
C5 C4 H4 119.9 . . ?
C6 C11 H11 120.5 . . ?
C6 C11 C10 119.0(2) . . ?
C10 C11 H11 120.5 . . ?
C17 C16 H16 119.8 . . ?
C15 C16 C17 120.4(2) . . ?
C15 C16 H16 119.8 . . ?
N2 C1 C2 121.1(2) . . ?
N2 C1 H1 119.5 . . ?
C2 C1 H1 119.5 . . ?
N2 C5 C4 120.9(2) . . ?
N2 C5 H5 119.6 . . ?
C4 C5 H5 119.6 . . ?
C7 C8 H8 119.9 . . ?
C9 C8 C7 120.1(2) . . ?
C9 C8 H8 119.9 . . ?
C11 C10 H10 119.8 . . ?
C9 C10 C11 120.4(2) . . ?
C9 C10 H10 119.8 . . ?
C8 C9 H9 119.9 . . ?
C10 C9 C8 120.2(2) . . ?
C10 C9 H9 119.9 . . ?
C15 C14 C13 120.2(2) . . ?
C15 C14 H14 119.9 . . ?
C13 C14 H14 119.9 . . ?
F2 B1 F1 106.46(19) . . ?
F3 B1 F2 110.50(18) . . ?
F3 B1 F1 110.9(2) . . ?
F3 B1 F4 110.6(2) . . ?
F4 B1 F2 110.10(19) . . ?
F4 B1 F1 108.3(2) . . ?

loop_
_geom_bond_atom_site_label_1
_geom_bond_atom_site_label_2
_geom_bond_distance
_geom_bond_site_symmetry_2
_geom_bond_publ_flag
F2 B1 1.393(3) . ?
F3 B1 1.364(3) . ?
F1 B1 1.404(3) . ?
F4 B1 1.374(3) . ?
N1 C6 1.444(2) . ?
N1 C12 1.447(2) . ?
N1 C3 1.348(3) . ?
N2 C1 1.344(3) . ?
N2 C5 1.348(3) . ?
N2 H2 0.86(4) . ?
C17 H17 0.9500 . ?
C17 C12 1.385(3) . ?
C17 C16 1.388(3) . ?
C2 H2A 0.9500 . ?
C2 C3 1.418(3) . ?
C2 C1 1.362(3) . ?
C6 C7 1.392(3) . ?
C6 C11 1.386(3) . ?
C12 C13 1.387(3) . ?
C3 C4 1.419(3) . ?
C7 H7 0.9500 . ?
C7 C8 1.386(3) . ?
C15 H15 0.9500 . ?
C15 C16 1.382(3) . ?
C15 C14 1.386(4) . ?
C13 H13 0.9500 . ?
C13 C14 1.391(3) . ?
C4 H4 0.9500 . ?
C4 C5 1.357(3) . ?
C11 H11 0.9500 . ?
C11 C10 1.397(3) . ?
C16 H16 0.9500 . ?
C1 H1 0.9500 . ?
C5 H5 0.9500 . ?
C8 H8 0.9500 . ?
C8 C9 1.385(4) . ?
C10 H10 0.9500 . ?
C10 C9 1.382(4) . ?
C9 H9 0.9500 . ?
C14 H14 0.9500 . ?

loop_
_geom_torsion_atom_site_label_1
_geom_torsion_atom_site_label_2
_geom_torsion_atom_site_label_3
_geom_torsion_atom_site_label_4
_geom_torsion
_geom_torsion_site_symmetry_1
_geom_torsion_site_symmetry_2
_geom_torsion_site_symmetry_3
_geom_torsion_site_symmetry_4
_geom_torsion_publ_flag
N1 C6 C7 C8 179.4(2) . . . . ?
N1 C6 C11 C10 -178.20(19) . . . . ?
N1 C12 C13 C14 179.0(2) . . . . ?
N1 C3 C4 C5 177.3(2) . . . . ?
C17 C12 C13 C14 -0.2(3) . . . . ?
C2 C3 C4 C5 -3.8(3) . . . . ?
C6 N1 C12 C17 -93.5(2) . . . . ?
C6 N1 C12 C13 87.2(2) . . . . ?
C6 N1 C3 C2 11.0(3) . . . . ?
C6 N1 C3 C4 -170.19(19) . . . . ?
C6 C7 C8 C9 -1.4(3) . . . . ?
C6 C11 C10 C9 -1.1(3) . . . . ?
C12 N1 C6 C7 -115.5(2) . . . . ?
C12 N1 C6 C11 63.2(3) . . . . ?
C12 N1 C3 C2 -176.26(19) . . . . ?
C12 N1 C3 C4 2.6(3) . . . . ?
C12 C17 C16 C15 1.1(3) . . . . ?
C12 C13 C14 C15 0.7(3) . . . . ?
C3 N1 C6 C7 57.5(3) . . . . ?
C3 N1 C6 C11 -123.7(2) . . . . ?
C3 N1 C12 C17 93.3(2) . . . . ?
C3 N1 C12 C13 -85.9(2) . . . . ?
C3 C2 C1 N2 -1.0(3) . . . . ?
C3 C4 C5 N2 1.1(4) . . . . ?
C7 C6 C11 C10 0.5(3) . . . . ?
C7 C8 C9 C10 0.9(3) . . . . ?
C11 C6 C7 C8 0.7(3) . . . . ?
C11 C10 C9 C8 0.4(3) . . . . ?
C16 C17 C12 N1 -179.90(18) . . . . ?
C16 C17 C12 C13 -0.7(3) . . . . ?
C16 C15 C14 C13 -0.2(4) . . . . ?
C1 N2 C5 C4 1.8(4) . . . . ?
C1 C2 C3 N1 -177.35(19) . . . . ?
C1 C2 C3 C4 3.7(3) . . . . ?
C5 N2 C1 C2 -1.9(4) . . . . ?
C14 C15 C16 C17 -0.7(3) . . . . ?
